data_7051023
loop_
_publ_author_name
'Banwell, Martin G.'
'Bray, Andrew M.'
'Edwards, Alison J.'
'Wong, David J.'

_publ_section_title
;
 Chemoenzymatic synthesis of the epimeric 6C-methyl-D-mannoses from
 toluene
;
_journal_issue 1
_journal_name_full 'New Journal of Chemistry'
_journal_page_first 3
_journal_paper_doi 10.1039/b005312k
_journal_volume 25
_journal_year 2001
_chemical_compound_source 'Local laboratory'
_chemical_formula_moiety 'C13 H22 O6 '
_chemical_formula_sum 'C13 H22 O6'
_chemical_formula_weight 274.313
_chemical_name_systematic
;
 ?
;
_space_group_IT_number 19
_symmetry_cell_setting orthorhombic
_symmetry_space_group_name_Hall 'P 2ac 2ab'
_symmetry_space_group_name_H-M 'P 21 21 21'
_atom_sites_solution_primary direct
_atom_sites_solution_secondary difmap
_audit_creation_method 'maXus + CRYSTALS_ver_12-03-99'
_cell_angle_alpha 90.00
_cell_angle_beta 90.00
_cell_angle_gamma 90.00
_cell_formula_units_Z 4
_cell_length_a 6.9393(5)
_cell_length_b 10.5584(8)
_cell_length_c 19.7333(8)
_cell_measurement_reflns_used 3127
_cell_measurement_temperature 200
_cell_measurement_theta_max 22.465
_cell_measurement_theta_min 0.998
_cell_volume 1445.82(16)
_computing_cell_refinement 'HKL Scalepack (Otwinowski & Minor 1997)'
_computing_data_collection KappaCCD
_computing_data_reduction 'Denzo and Scalepak (Otwinowski & Minor, 1997)'
_computing_molecular_graphics
;                                                                               
 CAMERON (Watkin, Prout & Pearce,  1996)                                        
;
_computing_publication_material
;                                                                               
CRYSTALS Issue 10 (Watkin, Prout, Carruthers & Betteridge, 1996)                
maxus(Mackay et al., 1999)
;
_computing_structure_refinement
;                                                                               
CRYSTALS Issue 10 (Watkin, Prout, Carruthers & Betteridge, 1996)                
;
_computing_structure_solution 'SIR92 (Giacovazzo et al, 1992)'
_diffrn_measurement_device KappaCCD
_diffrn_measurement_method CCD
_diffrn_orient_matrix_type X=UH
_diffrn_orient_matrix_UB_11 0.02584
_diffrn_orient_matrix_UB_12 0.04261
_diffrn_orient_matrix_UB_13 -0.04434
_diffrn_orient_matrix_UB_21 0.01197
_diffrn_orient_matrix_UB_22 -0.08458
_diffrn_orient_matrix_UB_23 -0.02241
_diffrn_orient_matrix_UB_31 -0.14127
_diffrn_orient_matrix_UB_32 0.00063
_diffrn_orient_matrix_UB_33 -0.01001
_diffrn_radiation_source 'fine-focus sealed tube'
_diffrn_radiation_type ' MoK\a'
_diffrn_radiation_wavelength_id all
_diffrn_reflns_av_R_equivalents 0.045
_diffrn_reflns_limit_h_max 6
_diffrn_reflns_limit_h_min -7
_diffrn_reflns_limit_k_max 11
_diffrn_reflns_limit_k_min -11
_diffrn_reflns_limit_l_max 21
_diffrn_reflns_limit_l_min -20
_diffrn_reflns_number 5379
_diffrn_reflns_theta_max 22.45
_exptl_absorpt_coefficient_mu 0.10
_exptl_absorpt_correction_type none
_exptl_crystal_colour Colourless
_exptl_crystal_density_diffrn 1.260
_exptl_crystal_density_method 'not measured'
_exptl_crystal_description needle
_exptl_crystal_F_000 592
_refine_diff_density_max 0.31
_refine_diff_density_min -0.22
_refine_ls_extinction_coef 401.2(1129)
_refine_ls_extinction_method 'Larson 1970 Crystallographic Computing eq 22'
_refine_ls_goodness_of_fit_ref 0.9641
_refine_ls_hydrogen_treatment noref
_refine_ls_number_parameters 173
_refine_ls_number_reflns 985
_refine_ls_R_factor_gt 0.0397
_refine_ls_shift/su_max 0.000494
_refine_ls_structure_factor_coef F
_refine_ls_weighting_details
;
Chebychev polynomial with 3 parameters, Carruthers & Watkin , 1979, 
0.819    0.494    0.556    
;
_refine_ls_weighting_scheme calc
_refine_ls_wR_factor_ref 0.0463
_reflns_d_resolution_high 0.68
_reflns_d_resolution_low 1.68
_reflns_limit_h_max 7
_reflns_limit_h_min 0
_reflns_limit_k_max 11
_reflns_limit_k_min 0
_reflns_limit_l_max 20
_reflns_limit_l_min 0
_reflns_number_gt 985
_reflns_number_total 1113
_reflns_threshold_expression >2.50\s(I)
_cod_data_source_file b005312k.txt
_cod_data_source_block compound[13](mbdw1z)
_cod_depositor_comments
;
The following automatic conversions were performed:
'_symmetry_cell_setting' value 'Orthorhombic' changed to 'orthorhombic'
according to '/home/saulius/struct/CIF-dictionaries/cif_core.dic'
dictionary named 'cif_core.dic' version 2.4.1 from 2010-06-29.

Automatic conversion script
Id: cif_fix_enum 1527 2010-12-29 10:47:43Z saulius 
;
_cod_original_cell_volume 1445.8(2)
_cod_original_sg_symbol_H-M 'P 21 21 21    '
_cod_original_formula_sum 'C13 H22 O6 '
_cod_database_code 7051023

loop_
_symmetry_equiv_pos_as_xyz
+X,+Y,+Z
'-X+ 1/2,-Y,+Z+ 1/2'
'+X+ 1/2,-Y+ 1/2,-Z'
'-X,+Y+ 1/2,-Z+ 1/2'

loop_
_atom_site_label
_atom_site_fract_x
_atom_site_fract_y
_atom_site_fract_z
_atom_site_U_iso_or_equiv
_atom_site_occupancy
_atom_site_adp_type
O1 -0.2789(3) 0.3302(3) 0.07119(14) 0.0699 1.0000 Uani
O2 0.0712(4) 0.5675(2) 0.04114(14) 0.0714 1.0000 Uani
O3 0.3170(3) 0.4531(2) 0.08202(12) 0.0519 1.0000 Uani
O4 -0.0486(3) 0.3781(2) 0.15335(11) 0.0489 1.0000 Uani
O5 0.3986(3) 0.2031(2) 0.15439(12) 0.0572 1.0000 Uani
O6 0.3555(3) 0.1336(2) 0.26260(12) 0.0575 1.0000 Uani
C1 -0.1526(5) 0.4233(4) 0.09532(18) 0.0564 1.0000 Uani
C2 0.0005(5) 0.4403(4) 0.04094(18) 0.0552 1.0000 Uani
C3 0.1735(5) 0.3613(3) 0.06449(16) 0.0474 1.0000 Uani
C4 0.0979(5) 0.2961(3) 0.12778(16) 0.0439 1.0000 Uani
C5 0.2466(5) 0.2745(3) 0.18312(16) 0.0430 1.0000 Uani
C6 0.1788(5) 0.1962(3) 0.24284(17) 0.0511 1.0000 Uani
C7 0.1031(6) 0.2684(4) 0.30273(19) 0.0674 1.0000 Uani
C8 0.2775(5) 0.5616(4) 0.04288(19) 0.0577 1.0000 Uani
C9 0.3523(8) 0.6770(4) 0.0794(3) 0.0804 1.0000 Uani
C10 0.3606(9) 0.5486(5) -0.0276(2) 0.0911 1.0000 Uani
C11 0.4560(5) 0.1055(3) 0.20174(18) 0.0504 1.0000 Uani
C12 0.6682(5) 0.1181(4) 0.2156(2) 0.0590 1.0000 Uani
C13 0.4003(6) -0.0210(4) 0.1733(2) 0.0743 1.0000 Uani
H1 -0.3918(3) 0.3352(3) 0.09596(14) 0.0500 1.0000 Uiso
H11 -0.2274(5) 0.5015(4) 0.10662(17) 0.0659 1.0000 Uiso
H21 -0.0517(5) 0.4149(4) -0.00428(18) 0.0674 1.0000 Uiso
H31 0.2284(5) 0.2987(3) 0.03174(16) 0.0565 1.0000 Uiso
H41 0.0526(5) 0.2095(3) 0.11485(16) 0.0549 1.0000 Uiso
H51 0.2804(5) 0.3612(3) 0.19974(16) 0.0521 1.0000 Uiso
H61 0.0665(5) 0.1422(3) 0.22959(17) 0.0589 1.0000 Uiso
H71 -0.0195(6) 0.3128(4) 0.29065(19) 0.0834 1.0000 Uiso
H72 0.2022(6) 0.3323(4) 0.31636(19) 0.0834 1.0000 Uiso
H73 0.0791(6) 0.2090(4) 0.34127(19) 0.0834 1.0000 Uiso
H91 0.4963(8) 0.6747(4) 0.0812(3) 0.0894 1.0000 Uiso
H92 0.3096(8) 0.7554(4) 0.0552(3) 0.0894 1.0000 Uiso
H93 0.2994(8) 0.6772(4) 0.1265(3) 0.0894 1.0000 Uiso
H101 0.5047(9) 0.5461(5) -0.0263(2) 0.0954 1.0000 Uiso
H102 0.3174(9) 0.6213(5) -0.0562(2) 0.0954 1.0000 Uiso
H103 0.3107(9) 0.4676(5) -0.0472(2) 0.0954 1.0000 Uiso
H121 0.7121(5) 0.0518(4) 0.2484(2) 0.0647 1.0000 Uiso
H122 0.6915(5) 0.2039(4) 0.2354(2) 0.0647 1.0000 Uiso
H123 0.7418(5) 0.1095(4) 0.1723(2) 0.0647 1.0000 Uiso
H131 0.4373(6) -0.0901(4) 0.2054(2) 0.0813 1.0000 Uiso
H132 0.4671(6) -0.0342(4) 0.1289(2) 0.0813 1.0000 Uiso
H133 0.2576(6) -0.0223(4) 0.1661(2) 0.0813 1.0000 Uiso

loop_
_atom_site_aniso_label
_atom_site_aniso_U_11
_atom_site_aniso_U_22
_atom_site_aniso_U_33
_atom_site_aniso_U_23
_atom_site_aniso_U_13
_atom_site_aniso_U_12
O1 0.0328(12) 0.112(2) 0.0646(16) -0.0204(16) -0.0006(12) -0.0011(14)
O2 0.0589(16) 0.0622(16) 0.0930(19) 0.0168(15) -0.0106(15) 0.0101(15)
O3 0.0414(13) 0.0595(14) 0.0548(13) 0.0106(12) -0.0022(12) -0.0022(12)
O4 0.0374(11) 0.0626(13) 0.0465(12) -0.0062(11) 0.000(1) 0.0082(12)
O5 0.0418(13) 0.0696(15) 0.0600(13) 0.0174(12) 0.0104(11) 0.0150(12)
O6 0.0437(13) 0.0703(15) 0.0586(14) 0.0179(12) -0.0027(11) -0.0012(13)
C1 0.0435(18) 0.075(2) 0.051(2) -0.0039(18) -0.0092(16) 0.0090(19)
C2 0.052(2) 0.062(2) 0.0519(18) 0.0010(18) -0.0107(16) 0.0048(18)
C3 0.0449(19) 0.0535(19) 0.0439(18) -0.0051(15) -0.0000(15) 0.0109(17)
C4 0.0397(18) 0.0442(16) 0.0478(16) -0.0054(14) -0.0021(15) 0.0027(15)
C5 0.0380(17) 0.0442(17) 0.0468(18) -0.0031(14) -0.0014(14) -0.0027(15)
C6 0.0379(18) 0.059(2) 0.0565(19) 0.0035(17) -0.0013(16) -0.0015(18)
C7 0.061(2) 0.084(2) 0.057(2) -0.000(2) 0.0089(18) -0.004(2)
C8 0.057(2) 0.063(2) 0.054(2) 0.0093(19) -0.0035(17) 0.0009(19)
C9 0.084(3) 0.069(2) 0.088(3) 0.002(2) 0.002(3) -0.014(2)
C10 0.114(4) 0.106(3) 0.054(2) 0.019(2) 0.009(3) -0.009(3)
C11 0.0424(17) 0.0481(19) 0.061(2) 0.0104(15) -0.0003(16) 0.0033(18)
C12 0.0444(19) 0.058(2) 0.075(2) 0.0081(19) -0.0057(18) 0.004(2)
C13 0.059(2) 0.064(2) 0.100(3) -0.001(2) -0.005(2) -0.008(2)

loop_
_atom_type_symbol
_atom_type_scat_dispersion_real
_atom_type_scat_dispersion_imag
_atom_type_scat_Cromer_Mann_a1
_atom_type_scat_Cromer_Mann_b1
_atom_type_scat_Cromer_Mann_a2
_atom_type_scat_Cromer_Mann_b2
_atom_type_scat_Cromer_Mann_a3
_atom_type_scat_Cromer_Mann_b3
_atom_type_scat_Cromer_Mann_a4
_atom_type_scat_Cromer_Mann_b4
_atom_type_scat_Cromer_Mann_c
_atom_type_scat_source
'C   ' 0.0020 0.0020 2.3100 20.8439 1.0200 10.2075 1.5886 0.5687 0.8650 51.6512 0.2156 International_Tables_Vol_IV_Table_2.2B
'H   ' 0.0000 0.0000 0.4930 10.5109 0.3229 26.1257 0.1402 3.1424 0.0408 57.7997 0.0030 International_Tables_Vol_IV_Table_2.2B
'O   ' 0.0080 0.0060 3.0485 13.2771 2.2868 5.7011 1.5463 0.3239 0.8670 32.9089 0.2508 International_Tables_Vol_IV_Table_2.2B

loop_
_diffrn_radiation_wavelength
0.71073

loop_
_geom_angle_atom_site_label_1
_geom_angle_site_symmetry_1
_geom_angle_atom_site_label_2
_geom_angle_site_symmetry_2
_geom_angle_atom_site_label_3
_geom_angle_site_symmetry_3
_geom_angle
_geom_angle_publ_flag
C1 . O1 . H1 . 108.05(18) no
C2 . O2 . C8 . 107.6(3) yes
C3 . O3 . C8 . 106.4(2) yes
C1 . O4 . C4 . 106.1(2) yes
C5 . O5 . C11 . 109.0(2) yes
C6 . O6 . C11 . 106.5(2) yes
O1 . C1 . O4 . 110.6(3) yes
O1 . C1 . C2 . 106.3(3) yes
O4 . C1 . C2 . 104.5(3) yes
O1 . C1 . H11 . 110.61(17) no
O4 . C1 . H11 . 110.95(17) no
C2 . C1 . H11 . 114.98(17) no
O2 . C2 . C1 . 110.4(3) yes
O2 . C2 . C3 . 104.0(3) yes
C1 . C2 . C3 . 105.6(3) yes
O2 . C2 . H21 . 112.28(18) no
C1 . C2 . H21 . 110.17(18) no
C3 . C2 . H21 . 114.05(18) no
O3 . C3 . C2 . 104.4(3) yes
O3 . C3 . C4 . 110.4(3) yes
C2 . C3 . C4 . 103.0(3) yes
O3 . C3 . H31 . 109.76(16) no
C2 . C3 . H31 . 117.54(18) no
C4 . C3 . H31 . 111.32(17) no
O4 . C4 . C3 . 105.2(2) yes
O4 . C4 . C5 . 108.7(2) yes
C3 . C4 . C5 . 115.1(3) yes
O4 . C4 . H41 . 114.90(15) no
C3 . C4 . H41 . 108.23(17) no
C5 . C4 . H41 . 105.05(17) no
O5 . C5 . C4 . 107.4(2) yes
O5 . C5 . C6 . 104.6(3) yes
C4 . C5 . C6 . 115.4(3) yes
O5 . C5 . H51 . 116.39(16) no
C4 . C5 . H51 . 104.93(17) no
C6 . C5 . H51 . 108.51(18) no
O6 . C6 . C5 . 101.3(3) yes
O6 . C6 . C7 . 108.4(3) yes
C5 . C6 . C7 . 116.3(3) yes
O6 . C6 . H61 . 118.07(16) no
C5 . C6 . H61 . 110.48(18) no
C7 . C6 . H61 . 102.9(2) no
C6 . C7 . H71 . 110.4(2) no
C6 . C7 . H72 . 108.3(2) no
H71 . C7 . H72 . 109.476 no
C6 . C7 . H73 . 109.8(2) no
H71 . C7 . H73 . 109.476 no
H72 . C7 . H73 . 109.476 no
O2 . C8 . O3 . 104.0(3) yes
O2 . C8 . C9 . 108.7(4) yes
O3 . C8 . C9 . 109.2(3) yes
O2 . C8 . C10 . 111.3(4) yes
O3 . C8 . C10 . 110.8(3) yes
C9 . C8 . C10 . 112.4(4) yes
C8 . C9 . H91 . 110.0(2) no
C8 . C9 . H92 . 109.8(2) no
H91 . C9 . H92 . 109.476 no
C8 . C9 . H93 . 108.6(2) no
H91 . C9 . H93 . 109.476 no
H92 . C9 . H93 . 109.476 no
C8 . C10 . H101 . 111.2(3) no
C8 . C10 . H102 . 109.6(2) no
H101 . C10 . H102 . 109.476 no
C8 . C10 . H103 . 107.6(3) no
H101 . C10 . H103 . 109.476 no
H102 . C10 . H103 . 109.476 no
O5 . C11 . O6 . 105.2(3) yes
O5 . C11 . C12 . 108.9(3) yes
O6 . C11 . C12 . 108.0(3) yes
O5 . C11 . C13 . 108.7(3) yes
O6 . C11 . C13 . 112.1(3) yes
C12 . C11 . C13 . 113.6(3) yes
C11 . C12 . H121 . 110.7(2) no
C11 . C12 . H122 . 108.0(2) no
H121 . C12 . H122 . 109.476 no
C11 . C12 . H123 . 109.6(2) no
H121 . C12 . H123 . 109.476 no
H122 . C12 . H123 . 109.476 no
C11 . C13 . H131 . 110.3(2) no
C11 . C13 . H132 . 109.4(2) no
H131 . C13 . H132 . 109.476 no
C11 . C13 . H133 . 108.7(2) no
H131 . C13 . H133 . 109.476 no
H132 . C13 . H133 . 109.476 no

loop_
_geom_bond_atom_site_label_1
_geom_bond_site_symmetry_1
_geom_bond_atom_site_label_2
_geom_bond_site_symmetry_2
_geom_bond_distance
_geom_bond_publ_flag
O1 . C1 . 1.400(5) yes
O1 . H1 . 0.925 no
O2 . C2 . 1.429(5) yes
O2 . C8 . 1.434(5) yes
O3 . C3 . 1.432(4) yes
O3 . C8 . 1.409(4) yes
O4 . C1 . 1.436(4) yes
O4 . C4 . 1.427(4) yes
O5 . C5 . 1.415(4) yes
O5 . C11 . 1.447(4) yes
O6 . C6 . 1.446(4) yes
O6 . C11 . 1.420(4) yes
C1 . C2 . 1.521(5) yes
C1 . H11 . 1.0000 no
C2 . C3 . 1.534(5) yes
C2 . H21 . 1.000 no
C3 . C4 . 1.520(5) yes
C3 . H31 . 1.000 no
C4 . C5 . 1.520(5) yes
C4 . H41 . 1.000 no
C5 . C6 . 1.515(5) yes
C5 . H51 . 1.000 no
C6 . C7 . 1.501(5) yes
C6 . H61 . 1.000 no
C7 . H71 . 1.000 no
C7 . H72 . 1.000 no
C7 . H73 . 1.000 no
C8 . C9 . 1.508(6) yes
C8 . C10 . 1.511(6) yes
C9 . H91 . 1.000 no
C9 . H92 . 1.000 no
C9 . H93 . 1.000 no
C10 . H101 . 1.000 no
C10 . H102 . 1.000 no
C10 . H103 . 1.000 no
C11 . C12 . 1.504(5) yes
C11 . C13 . 1.499(5) yes
C12 . H121 . 1.000 no
C12 . H122 . 1.000 no
C12 . H123 . 1.000 no
C13 . H131 . 1.000 no
C13 . H132 . 1.000 no
C13 . H133 . 1.000 no

loop_
_cod_related_entry_id
_cod_related_entry_database
_cod_related_entry_code
1 ChemSpider 21189684
